data_2237832
loop_
_publ_author_name
'Wang, Hui'
'Hossain, Abul-Monsur-Showkot'
'Wang, Shi-Chao'
'Tian, Yu-Peng'

_publ_section_title
;
 Methyl 3-(pyridin-4-ylmethylidene)dithiocarbazate
;
_journal_coeditor_code GG2112
_journal_issue 5
_journal_name_full 'Acta Crystallographica Section E'
_journal_page_first o712
_journal_paper_doi 10.1107/S1600536813009409
_journal_volume 69
_journal_year 2013
_chemical_formula_iupac 'C8 H9 N3 S2'
_chemical_formula_moiety 'C8 H9 N3 S2'
_chemical_formula_sum 'C8 H9 N3 S2'
_chemical_formula_weight 211.30
_chemical_name_systematic
;
Methyl 3-(pyridin-4-ylmethylidene)dithiocarbazate
;
_space_group_IT_number 14
_symmetry_cell_setting monoclinic
_symmetry_space_group_name_Hall '-P 2ybc'
_symmetry_space_group_name_H-M 'P 1 21/c 1'
_atom_sites_solution_hydrogens geom
_atom_sites_solution_primary direct
_atom_sites_solution_secondary difmap
_audit_creation_method SHELXL-97
_cell_angle_alpha 90.00
_cell_angle_beta 96.070(5)
_cell_angle_gamma 90.00
_cell_formula_units_Z 8
_cell_length_a 7.547(5)
_cell_length_b 20.216(5)
_cell_length_c 13.415(5)
_cell_measurement_reflns_used 3068
_cell_measurement_temperature 296(2)
_cell_measurement_theta_max 23.74
_cell_measurement_theta_min 3.05
_cell_volume 2035.3(16)
_computing_cell_refinement 'SAINT (Bruker, 2002)'
_computing_data_collection 'SMART (Bruker, 2002)'
_computing_data_reduction 'SAINT (Bruker, 2002)'
_computing_molecular_graphics 'SHELXTL (Sheldrick, 2008)'
_computing_publication_material 'SHELXTL (Sheldrick, 2008)'
_computing_structure_refinement 'SHELXL97 (Sheldrick, 2008)'
_computing_structure_solution 'SHELXS97 (Sheldrick, 2008)'
_diffrn_ambient_temperature 296(2)
_diffrn_measured_fraction_theta_full 0.999
_diffrn_measured_fraction_theta_max 0.999
_diffrn_measurement_device_type 'Bruker SMART CCD area-detector'
_diffrn_measurement_method 'phi and omega scans'
_diffrn_radiation_monochromator graphite
_diffrn_radiation_source 'fine-focus sealed tube'
_diffrn_radiation_type MoK\a
_diffrn_radiation_wavelength 0.71069
_diffrn_reflns_av_R_equivalents 0.0349
_diffrn_reflns_av_sigmaI/netI 0.0310
_diffrn_reflns_limit_h_max 8
_diffrn_reflns_limit_h_min -8
_diffrn_reflns_limit_k_max 23
_diffrn_reflns_limit_k_min -24
_diffrn_reflns_limit_l_max 15
_diffrn_reflns_limit_l_min -15
_diffrn_reflns_number 14118
_diffrn_reflns_theta_full 25.00
_diffrn_reflns_theta_max 25.00
_diffrn_reflns_theta_min 1.83
_exptl_absorpt_coefficient_mu 0.480
_exptl_absorpt_correction_T_max 0.9102
_exptl_absorpt_correction_T_min 0.8695
_exptl_absorpt_correction_type multi-scan
_exptl_absorpt_process_details '(SADABS; Bruker, 2002)'
_exptl_crystal_colour yellow
_exptl_crystal_density_diffrn 1.379
_exptl_crystal_density_method 'not measured'
_exptl_crystal_description needle
_exptl_crystal_F_000 880
_exptl_crystal_size_max 0.30
_exptl_crystal_size_mid 0.20
_exptl_crystal_size_min 0.20
_refine_diff_density_max 0.233
_refine_diff_density_min -0.397
_refine_ls_extinction_method none
_refine_ls_goodness_of_fit_ref 1.020
_refine_ls_hydrogen_treatment constr
_refine_ls_matrix_type full
_refine_ls_number_parameters 237
_refine_ls_number_reflns 3565
_refine_ls_number_restraints 0
_refine_ls_restrained_S_all 1.020
_refine_ls_R_factor_all 0.0716
_refine_ls_R_factor_gt 0.0435
_refine_ls_shift/su_max 0.002
_refine_ls_shift/su_mean 0.000
_refine_ls_structure_factor_coef Fsqd
_refine_ls_weighting_details 'w=1/[\s^2^(Fo^2^)+(0.0609P)^2^+0.3327P] where P=(Fo^2^+2Fc^2^)/3'
_refine_ls_weighting_scheme calc
_refine_ls_wR_factor_gt 0.1038
_refine_ls_wR_factor_ref 0.1237
_reflns_number_gt 2379
_reflns_number_total 3565
_reflns_threshold_expression I>2\s(I)
_cod_data_source_file gg2112.cif
_cod_data_source_block I
_cod_original_sg_symbol_H-M 'P 21/c'
_cod_database_code 2237832
_cod_database_fobs_code 2237832

loop_
_symmetry_equiv_pos_as_xyz
'x, y, z'
'-x, y+1/2, -z+1/2'
'-x, -y, -z'
'x, -y-1/2, z-1/2'

loop_
_atom_site_type_symbol
_atom_site_label
_atom_site_fract_x
_atom_site_fract_y
_atom_site_fract_z
_atom_site_U_iso_or_equiv
_atom_site_adp_type
_atom_site_calc_flag
_atom_site_refinement_flags
_atom_site_occupancy
_atom_site_symmetry_multiplicity
S S1A 0.35871(10) 0.85984(3) 0.66511(5) 0.0612(2) Uani d . 1 1
S S2A 0.61864(10) 0.86303(4) 0.85370(5) 0.0664(2) Uani d . 1 1
S S2B 1.13863(10) 1.12665(4) 0.84421(6) 0.0682(2) Uani d . 1 1
S S1B 0.88859(11) 1.12370(4) 0.65218(6) 0.0701(3) Uani d . 1 1
N N2A 0.4094(3) 0.72614(10) 0.67557(13) 0.0506(5) Uani d . 1 1
N N3A 0.5016(2) 0.75677(10) 0.75618(13) 0.0517(5) Uani d . 1 1
H H3A 0.5605 0.7337 0.8023 0.062 Uiso calc R 1 1
N N2B 0.9044(3) 0.98971(10) 0.67700(14) 0.0511(5) Uani d . 1 1
C C7A 0.4990(3) 0.82288(12) 0.76252(17) 0.0497(6) Uani d . 1 1
C C3A 0.3291(3) 0.62711(12) 0.58701(17) 0.0465(6) Uani d . 1 1
N N1A 0.1530(3) 0.55737(10) 0.42552(15) 0.0577(6) Uani d . 1 1
C C3B 0.8138(3) 0.89050(12) 0.59250(17) 0.0495(6) Uani d . 1 1
C C6B 0.9048(3) 0.92688(12) 0.67716(17) 0.0510(6) Uani d . 1 1
H H6B 0.9630 0.9040 0.7312 0.061 Uiso calc R 1 1
N N1B 0.6448(3) 0.82087(11) 0.42879(15) 0.0637(6) Uani d . 1 1
N N3B 0.9971(2) 1.02071(10) 0.75677(14) 0.0520(5) Uani d . 1 1
H H3B 1.0445 0.9982 0.8071 0.062 Uiso calc R 1 1
C C4B 0.7214(4) 0.92342(13) 0.51193(17) 0.0644(8) Uani d . 1 1
H H4B 0.7152 0.9694 0.5108 0.077 Uiso calc R 1 1
C C7B 1.0131(3) 1.08713(12) 0.75522(18) 0.0509(6) Uani d . 1 1
C C6A 0.4216(3) 0.66340(12) 0.67161(16) 0.0488(6) Uani d . 1 1
H H6A 0.4892 0.6406 0.7225 0.059 Uiso calc R 1 1
C C4A 0.3405(3) 0.55944(12) 0.58017(18) 0.0585(7) Uani d . 1 1
H H4A 0.4080 0.5356 0.6300 0.070 Uiso calc R 1 1
C C2B 0.8164(3) 0.82227(13) 0.58876(18) 0.0572(7) Uani d . 1 1
H H2B 0.8757 0.7982 0.6412 0.069 Uiso calc R 1 1
C C2A 0.2238(4) 0.65942(14) 0.51115(17) 0.0662(8) Uani d . 1 1
H H2A 0.2105 0.7051 0.5123 0.079 Uiso calc R 1 1
C C5A 0.2517(3) 0.52680(13) 0.49947(18) 0.0609(7) Uani d . 1 1
H H5A 0.2615 0.4810 0.4967 0.073 Uiso calc R 1 1
C C1A 0.1395(4) 0.62239(14) 0.4342(2) 0.0717(9) Uani d . 1 1
H H1A 0.0677 0.6447 0.3845 0.086 Uiso calc R 1 1
C C1B 0.7311(3) 0.78998(13) 0.50717(18) 0.0613(7) Uani d . 1 1
H H1B 0.7337 0.7440 0.5067 0.074 Uiso calc R 1 1
C C5B 0.6397(4) 0.88672(14) 0.4341(2) 0.0726(9) Uani d . 1 1
H H5B 0.5764 0.9093 0.3815 0.087 Uiso calc R 1 1
C C8B 0.9334(4) 1.20963(13) 0.6749(3) 0.0900(10) Uani d . 1 1
H H8B 0.9026 1.2213 0.7402 0.135 Uiso calc R 1 1
H H7B 0.8639 1.2356 0.6252 0.135 Uiso calc R 1 1
H H9B 1.0578 1.2181 0.6713 0.135 Uiso calc R 1 1
C C8A 0.3883(4) 0.94601(13) 0.6945(2) 0.0754(8) Uani d . 1 1
H H8A 0.3611 0.9539 0.7618 0.113 Uiso calc R 1 1
H H9A 0.3101 0.9718 0.6487 0.113 Uiso calc R 1 1
H H10A 0.5096 0.9584 0.6887 0.113 Uiso calc R 1 1

loop_
_atom_site_aniso_label
_atom_site_aniso_U_11
_atom_site_aniso_U_22
_atom_site_aniso_U_33
_atom_site_aniso_U_12
_atom_site_aniso_U_13
_atom_site_aniso_U_23
S1A 0.0645(5) 0.0584(4) 0.0575(4) 0.0059(3) -0.0086(3) 0.0075(3)
S2A 0.0795(5) 0.0582(4) 0.0575(4) -0.0075(4) -0.0124(4) -0.0068(3)
S2B 0.0697(5) 0.0607(5) 0.0707(5) -0.0100(3) -0.0088(4) -0.0095(3)
S1B 0.0829(6) 0.0631(5) 0.0609(5) 0.0095(4) -0.0075(4) 0.0092(3)
N2A 0.0549(13) 0.0558(13) 0.0379(11) -0.0022(10) -0.0093(9) 0.0007(9)
N3A 0.0597(14) 0.0523(12) 0.0392(11) 0.0006(10) -0.0129(10) 0.0002(9)
N2B 0.0565(13) 0.0553(13) 0.0388(11) -0.0006(10) -0.0083(9) -0.0028(9)
C7A 0.0487(15) 0.0537(15) 0.0460(14) -0.0015(11) 0.0021(11) 0.0010(11)
C3A 0.0478(14) 0.0561(15) 0.0340(13) -0.0002(11) -0.0023(11) 0.0018(10)
N1A 0.0720(15) 0.0527(13) 0.0446(12) -0.0026(11) -0.0108(11) -0.0016(10)
C3B 0.0528(15) 0.0558(16) 0.0383(14) -0.0007(12) -0.0029(11) 0.0011(11)
C6B 0.0562(16) 0.0571(16) 0.0368(13) 0.0012(12) -0.0083(11) 0.0010(11)
N1B 0.0824(16) 0.0600(15) 0.0444(12) -0.0048(12) -0.0140(11) -0.0041(10)
N3B 0.0574(13) 0.0534(13) 0.0418(11) 0.0034(10) -0.0104(10) -0.0024(9)
C4B 0.091(2) 0.0529(16) 0.0439(15) -0.0012(14) -0.0171(14) 0.0027(12)
C7B 0.0501(15) 0.0536(15) 0.0490(14) 0.0044(12) 0.0050(12) 0.0012(11)
C6A 0.0543(15) 0.0515(15) 0.0376(13) 0.0002(12) -0.0084(11) 0.0036(11)
C4A 0.0710(18) 0.0518(16) 0.0479(15) 0.0079(13) -0.0163(13) 0.0040(12)
C2B 0.0698(18) 0.0577(17) 0.0402(14) 0.0054(13) -0.0121(12) 0.0042(11)
C2A 0.096(2) 0.0478(15) 0.0481(15) 0.0069(14) -0.0244(15) 0.0006(12)
C5A 0.077(2) 0.0478(16) 0.0533(16) 0.0030(13) -0.0130(14) -0.0013(11)
C1A 0.096(2) 0.0611(18) 0.0502(16) 0.0082(15) -0.0296(16) 0.0030(13)
C1B 0.081(2) 0.0523(16) 0.0481(16) 0.0012(13) -0.0059(14) -0.0005(12)
C5B 0.106(2) 0.0561(18) 0.0479(16) 0.0010(15) -0.0256(16) 0.0024(13)
C8B 0.111(3) 0.0575(18) 0.101(3) 0.0072(18) 0.008(2) 0.0194(17)
C8A 0.085(2) 0.0578(17) 0.082(2) 0.0140(15) 0.0053(17) 0.0112(15)

loop_
_atom_type_symbol
_atom_type_description
_atom_type_scat_dispersion_real
_atom_type_scat_dispersion_imag
_atom_type_scat_source
C C 0.0033 0.0016 'International Tables Vol C Tables 4.2.6.8 and 6.1.1.4'
H H 0.0000 0.0000 'International Tables Vol C Tables 4.2.6.8 and 6.1.1.4'
N N 0.0061 0.0033 'International Tables Vol C Tables 4.2.6.8 and 6.1.1.4'
S S 0.1246 0.1234 'International Tables Vol C Tables 4.2.6.8 and 6.1.1.4'

loop_
_geom_angle_atom_site_label_1
_geom_angle_atom_site_label_2
_geom_angle_atom_site_label_3
_geom_angle
C7A S1A C8A 101.42(13)
C7B S1B C8B 101.51(14)
C6A N2A N3A 116.77(19)
C7A N3A N2A 119.44(19)
C7A N3A H3A 120.3
N2A N3A H3A 120.3
C6B N2B N3B 117.1(2)
N3A C7A S2A 121.75(18)
N3A C7A S1A 112.84(17)
S2A C7A S1A 125.41(15)
C4A C3A C2A 117.1(2)
C4A C3A C6A 121.5(2)
C2A C3A C6A 121.5(2)
C1A N1A C5A 116.0(2)
C2B C3B C4B 117.2(2)
C2B C3B C6B 121.6(2)
C4B C3B C6B 121.2(2)
N2B C6B C3B 120.1(2)
N2B C6B H6B 120.0
C3B C6B H6B 120.0
C1B N1B C5B 116.1(2)
C7B N3B N2B 118.9(2)
C7B N3B H3B 120.5
N2B N3B H3B 120.5
C5B C4B C3B 118.7(3)
C5B C4B H4B 120.7
C3B C4B H4B 120.7
N3B C7B S2B 121.11(18)
N3B C7B S1B 113.02(18)
S2B C7B S1B 125.87(15)
N2A C6A C3A 120.0(2)
N2A C6A H6A 120.0
C3A C6A H6A 120.0
C3A C4A C5A 120.0(2)
C3A C4A H4A 120.0
C5A C4A H4A 120.0
C1B C2B C3B 119.7(2)
C1B C2B H2B 120.1
C3B C2B H2B 120.1
C1A C2A C3A 118.6(3)
C1A C2A H2A 120.7
C3A C2A H2A 120.7
N1A C5A C4A 123.4(2)
N1A C5A H5A 118.3
C4A C5A H5A 118.3
N1A C1A C2A 124.9(3)
N1A C1A H1A 117.5
C2A C1A H1A 117.5
N1B C1B C2B 123.7(3)
N1B C1B H1B 118.2
C2B C1B H1B 118.2
N1B C5B C4B 124.5(3)
N1B C5B H5B 117.7
C4B C5B H5B 117.7
S1B C8B H8B 109.5
S1B C8B H7B 109.5
H8B C8B H7B 109.5
S1B C8B H9B 109.5
H8B C8B H9B 109.5
H7B C8B H9B 109.5
S1A C8A H8A 109.5
S1A C8A H9A 109.5
H8A C8A H9A 109.5
S1A C8A H10A 109.5
H8A C8A H10A 109.5
H9A C8A H10A 109.5

loop_
_geom_bond_atom_site_label_1
_geom_bond_atom_site_label_2
_geom_bond_distance
S1A C7A 1.759(2)
S1A C8A 1.795(3)
S2A C7A 1.654(2)
S2B C7B 1.650(3)
S1B C7B 1.751(2)
S1B C8B 1.790(3)
N2A C6A 1.273(3)
N2A N3A 1.370(2)
N3A C7A 1.339(3)
N3A H3A 0.8600
N2B C6B 1.270(3)
N2B N3B 1.368(2)
C3A C4A 1.375(3)
C3A C2A 1.386(3)
C3A C6A 1.465(3)
N1A C1A 1.324(3)
N1A C5A 1.329(3)
C3B C2B 1.380(3)
C3B C4B 1.392(3)
C3B C6B 1.462(3)
C6B H6B 0.9300
N1B C1B 1.332(3)
N1B C5B 1.334(3)
N3B C7B 1.348(3)
N3B H3B 0.8600
C4B C5B 1.372(3)
C4B H4B 0.9300
C6A H6A 0.9300
C4A C5A 1.379(3)
C4A H4A 0.9300
C2B C1B 1.375(3)
C2B H2B 0.9300
C2A C1A 1.376(3)
C2A H2A 0.9300
C5A H5A 0.9300
C1A H1A 0.9300
C1B H1B 0.9300
C5B H5B 0.9300
C8B H8B 0.9600
C8B H7B 0.9600
C8B H9B 0.9600
C8A H8A 0.9600
C8A H9A 0.9600
C8A H10A 0.9600

loop_
_geom_hbond_atom_site_label_D
_geom_hbond_atom_site_label_H
_geom_hbond_atom_site_label_A
_geom_hbond_site_symmetry_A
_geom_hbond_distance_DH
_geom_hbond_distance_HA
_geom_hbond_distance_DA
_geom_hbond_angle_DHA
N3B H3B N1A 4_676 0.86 2.04 2.904(3) 179
N3A H3A N1B 4_576 0.86 2.07 2.909(3) 166

loop_
_geom_torsion_atom_site_label_1
_geom_torsion_atom_site_label_2
_geom_torsion_atom_site_label_3
_geom_torsion_atom_site_label_4
_geom_torsion
C6A N2A N3A C7A 177.6(2)
N2A N3A C7A S2A -175.66(17)
N2A N3A C7A S1A 4.1(3)
C8A S1A C7A N3A -179.21(18)
C8A S1A C7A S2A 0.5(2)
N3B N2B C6B C3B -177.8(2)
C2B C3B C6B N2B 177.9(2)
C4B C3B C6B N2B -1.8(4)
C6B N2B N3B C7B 174.2(2)
C2B C3B C4B C5B -0.2(4)
C6B C3B C4B C5B 179.5(3)
N2B N3B C7B S2B -174.34(17)
N2B N3B C7B S1B 6.0(3)
C8B S1B C7B N3B 178.32(18)
C8B S1B C7B S2B -1.3(2)
N3A N2A C6A C3A -179.1(2)
C4A C3A C6A N2A 179.6(2)
C2A C3A C6A N2A -1.5(4)
C2A C3A C4A C5A 1.1(4)
C6A C3A C4A C5A 180.0(2)
C4B C3B C2B C1B 0.6(4)
C6B C3B C2B C1B -179.2(2)
C4A C3A C2A C1A -0.6(4)
C6A C3A C2A C1A -179.5(3)
C1A N1A C5A C4A -1.6(4)
C3A C4A C5A N1A 0.1(4)
C5A N1A C1A C2A 2.2(5)
C3A C2A C1A N1A -1.1(5)
C5B N1B C1B C2B -2.0(4)
C3B C2B C1B N1B 0.6(4)
C1B N1B C5B C4B 2.4(5)
C3B C4B C5B N1B -1.3(5)
